data_1575962
loop_
_publ_author_name
'Wang, Zetian'
'Li, Ting'
'Song, Yongjun'
'Zhuang, Dajun'
'Yang, Sen'
'He, Lei'

_publ_section_title
;
 Over 260-fold enhancement of reverse intersystem crossing by a host-guest
 exciplex for a multiple resonance emitter toward efficient narrowband
 electroluminescence.
;
_journal_issue 44
_journal_name_full 'Chemical science'
_journal_page_first 21068
_journal_page_last 21078
_journal_paper_doi 10.1039/d5sc05928c
_journal_volume 16
_journal_year 2025
_chemical_formula_moiety 'C18 H11 N O'
_chemical_formula_sum 'C18 H11 N O'
_chemical_formula_weight 257.28
_chemical_name_common IPXZ
_chemical_name_systematic IPXZ
_space_group_crystal_system monoclinic
_space_group_IT_number 14
_space_group_name_Hall '-P 2yn'
_space_group_name_H-M_alt 'P 1 21/n 1'
_atom_sites_solution_hydrogens geom
_audit_creation_date 2025-01-17
_audit_creation_method
;
Olex2 1.3
(compiled 2020.11.12 svn.r5f609507 for OlexSys, GUI svn.r6408)
;
_audit_update_record
;
2025-03-31 deposited with the CCDC.	2025-10-06 downloaded from the CCDC.
;
_cell_angle_alpha 90
_cell_angle_beta 102.643(5)
_cell_angle_gamma 90
_cell_formula_units_Z 4
_cell_length_a 15.0059(19)
_cell_length_b 4.9727(6)
_cell_length_c 16.534(2)
_cell_measurement_reflns_used 3456
_cell_measurement_temperature 100.0
_cell_measurement_theta_max 50.187
_cell_measurement_theta_min 3.14
_cell_volume 1203.8(3)
_computing_cell_refinement 'SAINT V8.40B (?, 2016)'
_computing_data_reduction 'SAINT V8.40B (?, 2016)'
_computing_molecular_graphics 'Olex2 1.3 (Dolomanov et al., 2009)'
_computing_publication_material 'Olex2 1.3 (Dolomanov et al., 2009)'
_computing_structure_refinement 'SHELXL 2018/3 (Sheldrick, 2015)'
_computing_structure_solution 'SHELXT 2018/2 (Sheldrick, 2018)'
_diffrn_ambient_temperature 100.0
_diffrn_measured_fraction_theta_full 0.959
_diffrn_measured_fraction_theta_max 0.959
_diffrn_measurement_device_type 'Bruker APEX-II CCD'
_diffrn_measurement_method '\f and \w scans'
_diffrn_radiation_type GaK\a
_diffrn_radiation_wavelength 1.34139
_diffrn_reflns_av_R_equivalents 0.0867
_diffrn_reflns_av_unetI/netI 0.0757
_diffrn_reflns_Laue_measured_fraction_full 0.959
_diffrn_reflns_Laue_measured_fraction_max 0.959
_diffrn_reflns_limit_h_max 17
_diffrn_reflns_limit_h_min -16
_diffrn_reflns_limit_k_max 5
_diffrn_reflns_limit_k_min -5
_diffrn_reflns_limit_l_max 18
_diffrn_reflns_limit_l_min -18
_diffrn_reflns_number 8253
_diffrn_reflns_point_group_measured_fraction_full 0.959
_diffrn_reflns_point_group_measured_fraction_max 0.959
_diffrn_reflns_theta_full 50.223
_diffrn_reflns_theta_max 50.223
_diffrn_reflns_theta_min 3.136
_diffrn_source_current 3.57
_diffrn_source_power 0.2497929
_diffrn_source_voltage 69.97
_diffrn_standards_number 0
_exptl_absorpt_coefficient_mu 0.444
_exptl_absorpt_correction_T_max 0.7499
_exptl_absorpt_correction_T_min 0.5693
_exptl_absorpt_correction_type multi-scan
_exptl_absorpt_process_details
;
SADABS-2016/2 (Bruker,2016/2) was used for absorption correction.
wR2(int) was 0.1587 before and 0.0880 after correction.
The Ratio of minimum to maximum transmission is 0.7592.
The \l/2 correction factor is Not present.
;
_exptl_crystal_colour white
_exptl_crystal_colour_primary white
_exptl_crystal_density_diffrn 1.420
_exptl_crystal_description plate
_exptl_crystal_F_000 536
_exptl_crystal_size_max 0.2
_exptl_crystal_size_mid 0.2
_exptl_crystal_size_min 0.01
_refine_diff_density_max 0.426
_refine_diff_density_min -0.403
_refine_diff_density_rms 0.086
_refine_ls_extinction_method none
_refine_ls_goodness_of_fit_ref 1.139
_refine_ls_hydrogen_treatment constr
_refine_ls_matrix_type full
_refine_ls_number_parameters 181
_refine_ls_number_reflns 1825
_refine_ls_number_restraints 0
_refine_ls_restrained_S_all 1.139
_refine_ls_R_factor_all 0.0970
_refine_ls_R_factor_gt 0.0806
_refine_ls_shift/su_max 0.000
_refine_ls_shift/su_mean 0.000
_refine_ls_structure_factor_coef Fsqd
_refine_ls_weighting_details 'w=1/[\s^2^(Fo^2^)+(0.0756P)^2^+3.7756P] where P=(Fo^2^+2Fc^2^)/3'
_refine_ls_weighting_scheme calc
_refine_ls_wR_factor_gt 0.1995
_refine_ls_wR_factor_ref 0.2058
_reflns_Friedel_coverage 0.000
_reflns_number_gt 1418
_reflns_number_total 1825
_reflns_threshold_expression 'I > 2\s(I)'
_cod_data_source_file d5sc05928c2.cif
_cod_data_source_block 250114d_helei_1_0m
_cod_depositor_comments 'Adding full bibliography for 1575962--1575965.cif.'
_cod_database_code 1575962
_shelx_shelxl_version_number 2018/3
_shelx_space_group_comment
;
The symmetry employed for this shelxl refinement is uniquely defined
by the following loop, which should always be used as a source of
symmetry information in preference to the above space-group names.
They are only intended as comments.
;
_shelx_estimated_absorpt_t_max 0.996
_shelx_estimated_absorpt_t_min 0.916
_olex2_refinement_description
;
1. Fixed Uiso
 At 1.2 times of:
  All C(H) groups
2.a Aromatic/amide H refined with riding coordinates:
 C2(H2), C3(H3), C4(H4), C5(H5), C9(H9), C10(H10), C11(H11), C14(H14),
 C15(H15), C16(H16), C17(H17)
;
_olex2_submission_special_instructions 'No special instructions were received'

loop_
_space_group_symop_operation_xyz
'x, y, z'
'-x+1/2, y+1/2, -z+1/2'
'-x, -y, -z'
'x-1/2, -y-1/2, z-1/2'

loop_
_atom_site_label
_atom_site_type_symbol
_atom_site_fract_x
_atom_site_fract_y
_atom_site_fract_z
_atom_site_U_iso_or_equiv
_atom_site_adp_type
_atom_site_occupancy
_atom_site_site_symmetry_order
_atom_site_calc_flag
_atom_site_refinement_flags_posn
_atom_site_refinement_flags_adp
_atom_site_refinement_flags_occupancy
_atom_site_disorder_assembly
_atom_site_disorder_group
O1 O 0.44560(18) 0.4180(6) 0.11814(16) 0.0179(7) Uani 1 1 d . . . . .
N1 N 0.5347(2) 0.4866(6) 0.28825(19) 0.0120(8) Uani 1 1 d . . . . .
C1 C 0.4235(3) 0.2629(8) 0.1822(2) 0.0140(10) Uani 1 1 d . . . . .
C2 C 0.3561(3) 0.0742(8) 0.1562(3) 0.0167(10) Uani 1 1 d . . . . .
H2 H 0.328239 0.059047 0.098996 0.020 Uiso 1 1 calc R U . . .
C3 C 0.3289(3) -0.0935(9) 0.2131(3) 0.0195(10) Uani 1 1 d . . . . .
H3 H 0.282127 -0.222681 0.194999 0.023 Uiso 1 1 calc R U . . .
C4 C 0.3699(3) -0.0725(9) 0.2962(3) 0.0181(10) Uani 1 1 d . . . . .
H4 H 0.351434 -0.187914 0.335318 0.022 Uiso 1 1 calc R U . . .
C5 C 0.4385(3) 0.1179(8) 0.3231(3) 0.0139(10) Uani 1 1 d . . . . .
H5 H 0.466615 0.130177 0.380298 0.017 Uiso 1 1 calc R U . . .
C6 C 0.4660(2) 0.2889(8) 0.2670(2) 0.0111(9) Uani 1 1 d . . . . .
C7 C 0.5562(2) 0.6358(8) 0.2239(2) 0.0119(9) Uani 1 1 d . . . . .
C8 C 0.6231(2) 0.8283(8) 0.2534(2) 0.0117(9) Uani 1 1 d . . . . .
C9 C 0.6519(3) 0.9962(8) 0.1958(2) 0.0157(10) Uani 1 1 d . . . . .
H9 H 0.696816 1.130864 0.213350 0.019 Uiso 1 1 calc R U . . .
C10 C 0.6127(3) 0.9597(9) 0.1126(2) 0.0164(10) Uani 1 1 d . . . . .
H10 H 0.632837 1.069299 0.073065 0.020 Uiso 1 1 calc R U . . .
C11 C 0.5446(3) 0.7673(8) 0.0843(2) 0.0155(10) Uani 1 1 d . . . . .
H11 H 0.518973 0.748282 0.026764 0.019 Uiso 1 1 calc R U . . .
C12 C 0.5153(2) 0.6066(8) 0.1412(2) 0.0128(9) Uani 1 1 d . . . . .
C13 C 0.6441(2) 0.7969(8) 0.3430(2) 0.0119(9) Uani 1 1 d . . . . .
C14 C 0.7049(3) 0.9313(8) 0.4066(2) 0.0152(10) Uani 1 1 d . . . . .
H14 H 0.742743 1.071501 0.394102 0.018 Uiso 1 1 calc R U . . .
C15 C 0.7090(3) 0.8568(9) 0.4877(2) 0.0186(10) Uani 1 1 d . . . . .
H15 H 0.749949 0.946458 0.531285 0.022 Uiso 1 1 calc R U . . .
C16 C 0.6536(3) 0.6512(9) 0.5063(2) 0.0174(10) Uani 1 1 d . . . . .
H16 H 0.657605 0.604080 0.562661 0.021 Uiso 1 1 calc R U . . .
C17 C 0.5927(3) 0.5127(9) 0.4448(2) 0.0152(10) Uani 1 1 d . . . . .
H17 H 0.555193 0.373392 0.458347 0.018 Uiso 1 1 calc R U . . .
C18 C 0.5886(2) 0.5855(8) 0.3627(2) 0.0105(9) Uani 1 1 d . . . . .

loop_
_atom_site_aniso_label
_atom_site_aniso_U_11
_atom_site_aniso_U_22
_atom_site_aniso_U_33
_atom_site_aniso_U_23
_atom_site_aniso_U_13
_atom_site_aniso_U_12
O1 0.0245(15) 0.0160(17) 0.0120(15) 0.0017(13) 0.0016(12) -0.0037(12)
N1 0.0168(16) 0.0081(18) 0.0113(18) 0.0012(15) 0.0037(13) -0.0014(14)
C1 0.018(2) 0.009(2) 0.016(2) 0.0028(19) 0.0055(17) 0.0064(17)
C2 0.019(2) 0.014(2) 0.016(2) -0.0034(19) 0.0015(17) 0.0015(18)
C3 0.016(2) 0.015(2) 0.028(3) 0.000(2) 0.0036(18) -0.0005(18)
C4 0.020(2) 0.013(2) 0.024(2) 0.004(2) 0.0114(18) 0.0030(17)
C5 0.019(2) 0.009(2) 0.015(2) 0.0022(18) 0.0073(16) 0.0052(16)
C6 0.0118(18) 0.005(2) 0.016(2) -0.0016(18) 0.0032(16) 0.0032(16)
C7 0.0147(19) 0.008(2) 0.014(2) 0.0041(18) 0.0060(16) 0.0049(16)
C8 0.0122(19) 0.010(2) 0.014(2) 0.0006(18) 0.0054(16) 0.0035(17)
C9 0.0143(19) 0.014(2) 0.020(2) 0.0020(19) 0.0062(16) 0.0010(17)
C10 0.023(2) 0.015(2) 0.014(2) 0.0087(19) 0.0092(17) 0.0043(18)
C11 0.022(2) 0.016(2) 0.008(2) 0.0002(19) 0.0028(17) 0.0038(18)
C12 0.0143(19) 0.008(2) 0.016(2) -0.0004(18) 0.0026(16) 0.0024(16)
C13 0.0151(19) 0.008(2) 0.013(2) 0.0007(18) 0.0028(16) 0.0076(17)
C14 0.016(2) 0.012(2) 0.017(2) -0.0029(19) 0.0018(16) 0.0022(17)
C15 0.019(2) 0.018(2) 0.014(2) -0.0077(19) -0.0060(17) 0.0066(18)
C16 0.023(2) 0.020(3) 0.008(2) 0.0038(19) 0.0016(17) 0.0080(19)
C17 0.016(2) 0.014(2) 0.017(2) 0.0040(19) 0.0074(16) 0.0034(17)
C18 0.0130(19) 0.007(2) 0.011(2) -0.0006(17) 0.0023(15) 0.0049(16)

loop_
_atom_type_symbol
_atom_type_description
_atom_type_scat_dispersion_real
_atom_type_scat_dispersion_imag
_atom_type_scat_source
C C 0.0137 0.0067 'International Tables Vol C Tables 4.2.6.8 and 6.1.1.4'
H H 0.0000 0.0000 'International Tables Vol C Tables 4.2.6.8 and 6.1.1.4'
N N 0.0241 0.0134 'International Tables Vol C Tables 4.2.6.8 and 6.1.1.4'
O O 0.0389 0.0241 'International Tables Vol C Tables 4.2.6.8 and 6.1.1.4'

loop_
_geom_angle_atom_site_label_1
_geom_angle_atom_site_label_2
_geom_angle_atom_site_label_3
_geom_angle
_geom_angle_site_symmetry_1
_geom_angle_site_symmetry_3
_geom_angle_publ_flag
C12 O1 C1 116.7(3) . . ?
C7 N1 C6 117.4(3) . . ?
C7 N1 C18 107.3(3) . . ?
C18 N1 C6 135.3(3) . . ?
O1 C1 C6 124.5(3) . . ?
C2 C1 O1 114.6(3) . . ?
C2 C1 C6 120.8(4) . . ?
C1 C2 H2 119.8 . . ?
C1 C2 C3 120.3(4) . . ?
C3 C2 H2 119.8 . . ?
C2 C3 H3 120.1 . . ?
C4 C3 C2 119.8(4) . . ?
C4 C3 H3 120.1 . . ?
C3 C4 H4 119.9 . . ?
C3 C4 C5 120.2(4) . . ?
C5 C4 H4 119.9 . . ?
C4 C5 H5 119.7 . . ?
C6 C5 C4 120.7(4) . . ?
C6 C5 H5 119.7 . . ?
N1 C6 C1 117.2(3) . . ?
C5 C6 N1 124.7(3) . . ?
C5 C6 C1 118.1(4) . . ?
N1 C7 C8 111.6(3) . . ?
C12 C7 N1 125.1(4) . . ?
C12 C7 C8 123.3(4) . . ?
C7 C8 C9 118.4(4) . . ?
C7 C8 C13 105.1(3) . . ?
C9 C8 C13 136.5(4) . . ?
C8 C9 H9 121.0 . . ?
C10 C9 C8 118.0(4) . . ?
C10 C9 H9 121.0 . . ?
C9 C10 H10 118.6 . . ?
C9 C10 C11 122.7(4) . . ?
C11 C10 H10 118.6 . . ?
C10 C11 H11 120.5 . . ?
C12 C11 C10 119.1(4) . . ?
C12 C11 H11 120.5 . . ?
C7 C12 O1 119.1(3) . . ?
C11 C12 O1 122.4(3) . . ?
C11 C12 C7 118.5(4) . . ?
C14 C13 C8 132.3(4) . . ?
C14 C13 C18 119.9(4) . . ?
C18 C13 C8 107.8(3) . . ?
C13 C14 H14 120.5 . . ?
C15 C14 C13 118.9(4) . . ?
C15 C14 H14 120.5 . . ?
C14 C15 H15 119.7 . . ?
C14 C15 C16 120.7(4) . . ?
C16 C15 H15 119.7 . . ?
C15 C16 H16 119.0 . . ?
C17 C16 C15 122.0(4) . . ?
C17 C16 H16 119.0 . . ?
C16 C17 H17 121.1 . . ?
C16 C17 C18 117.7(4) . . ?
C18 C17 H17 121.1 . . ?
N1 C18 C13 108.2(3) . . ?
C17 C18 N1 131.0(4) . . ?
C17 C18 C13 120.8(4) . . ?

loop_
_geom_bond_atom_site_label_1
_geom_bond_atom_site_label_2
_geom_bond_distance
_geom_bond_site_symmetry_2
_geom_bond_publ_flag
O1 C1 1.407(5) . ?
O1 C12 1.395(5) . ?
N1 C6 1.412(5) . ?
N1 C7 1.392(5) . ?
N1 C18 1.406(5) . ?
C1 C2 1.377(6) . ?
C1 C6 1.414(6) . ?
C2 H2 0.9500 . ?
C2 C3 1.384(6) . ?
C3 H3 0.9500 . ?
C3 C4 1.382(6) . ?
C4 H4 0.9500 . ?
C4 C5 1.397(6) . ?
C5 H5 0.9500 . ?
C5 C6 1.386(6) . ?
C7 C8 1.396(5) . ?
C7 C12 1.378(6) . ?
C8 C9 1.404(6) . ?
C8 C13 1.455(5) . ?
C9 H9 0.9500 . ?
C9 C10 1.383(6) . ?
C10 H10 0.9500 . ?
C10 C11 1.404(6) . ?
C11 H11 0.9500 . ?
C11 C12 1.377(6) . ?
C13 C14 1.402(6) . ?
C13 C18 1.422(6) . ?
C14 H14 0.9500 . ?
C14 C15 1.379(6) . ?
C15 H15 0.9500 . ?
C15 C16 1.393(6) . ?
C16 H16 0.9500 . ?
C16 C17 1.392(6) . ?
C17 H17 0.9500 . ?
C17 C18 1.393(5) . ?

loop_
_geom_torsion_atom_site_label_1
_geom_torsion_atom_site_label_2
_geom_torsion_atom_site_label_3
_geom_torsion_atom_site_label_4
_geom_torsion
_geom_torsion_site_symmetry_1
_geom_torsion_site_symmetry_2
_geom_torsion_site_symmetry_3
_geom_torsion_site_symmetry_4
_geom_torsion_publ_flag
O1 C1 C2 C3 179.2(3) . . . . ?
O1 C1 C6 N1 0.7(5) . . . . ?
O1 C1 C6 C5 -178.6(3) . . . . ?
N1 C7 C8 C9 -179.7(3) . . . . ?
N1 C7 C8 C13 -0.5(4) . . . . ?
N1 C7 C12 O1 1.2(6) . . . . ?
N1 C7 C12 C11 -179.4(4) . . . . ?
C1 O1 C12 C7 -1.8(5) . . . . ?
C1 O1 C12 C11 178.8(3) . . . . ?
C1 C2 C3 C4 -0.4(6) . . . . ?
C2 C1 C6 N1 179.8(3) . . . . ?
C2 C1 C6 C5 0.5(5) . . . . ?
C2 C3 C4 C5 0.2(6) . . . . ?
C3 C4 C5 C6 0.4(6) . . . . ?
C4 C5 C6 N1 -179.9(3) . . . . ?
C4 C5 C6 C1 -0.7(5) . . . . ?
C6 N1 C7 C8 178.5(3) . . . . ?
C6 N1 C7 C12 0.4(5) . . . . ?
C6 N1 C18 C13 -177.8(4) . . . . ?
C6 N1 C18 C17 1.0(7) . . . . ?
C6 C1 C2 C3 0.0(6) . . . . ?
C7 N1 C6 C1 -1.3(5) . . . . ?
C7 N1 C6 C5 177.9(3) . . . . ?
C7 N1 C18 C13 -0.3(4) . . . . ?
C7 N1 C18 C17 178.4(4) . . . . ?
C7 C8 C9 C10 -0.6(5) . . . . ?
C7 C8 C13 C14 -179.7(4) . . . . ?
C7 C8 C13 C18 0.2(4) . . . . ?
C8 C7 C12 O1 -176.6(3) . . . . ?
C8 C7 C12 C11 2.9(6) . . . . ?
C8 C9 C10 C11 1.6(6) . . . . ?
C8 C13 C14 C15 179.3(4) . . . . ?
C8 C13 C18 N1 0.1(4) . . . . ?
C8 C13 C18 C17 -178.8(3) . . . . ?
C9 C8 C13 C14 -0.8(7) . . . . ?
C9 C8 C13 C18 179.2(4) . . . . ?
C9 C10 C11 C12 -0.3(6) . . . . ?
C10 C11 C12 O1 177.6(3) . . . . ?
C10 C11 C12 C7 -1.8(6) . . . . ?
C12 O1 C1 C2 -178.2(3) . . . . ?
C12 O1 C1 C6 0.9(5) . . . . ?
C12 C7 C8 C9 -1.6(6) . . . . ?
C12 C7 C8 C13 177.6(3) . . . . ?
C13 C8 C9 C10 -179.5(4) . . . . ?
C13 C14 C15 C16 0.0(6) . . . . ?
C14 C13 C18 N1 -180.0(3) . . . . ?
C14 C13 C18 C17 1.1(5) . . . . ?
C14 C15 C16 C17 0.2(6) . . . . ?
C15 C16 C17 C18 0.2(6) . . . . ?
C16 C17 C18 N1 -179.5(4) . . . . ?
C16 C17 C18 C13 -0.9(5) . . . . ?
C18 N1 C6 C1 175.9(4) . . . . ?
C18 N1 C6 C5 -4.9(6) . . . . ?
C18 N1 C7 C8 0.5(4) . . . . ?
C18 N1 C7 C12 -177.5(4) . . . . ?
C18 C13 C14 C15 -0.7(5) . . . . ?
